data_7045467
loop_
_publ_author_name
'Gao, Hong-Ling'
'Huang, Shao-Xia'
'Zhou, Xiao-Pu'
'Liu, Zhen'
'Cui, Jian-Zhong'

_publ_section_title
;
 Magnetic properties and structure of tetranuclear lanthanide complexes
 based on 8-hydroxylquinoline Schiff base derivative and \b-diketone
 coligand.
;
_journal_issue 10
_journal_name_full 'Dalton transactions (Cambridge, England : 2003)'
_journal_page_first 3503
_journal_page_last 3511
_journal_paper_doi 10.1039/c8dt00063h
_journal_volume 47
_journal_year 2018
_chemical_formula_moiety 'C75 H47 N9 O8 Tb2, 2(C2 H3 N), 0.5(C2 H5 O)'
_chemical_formula_sum 'C80 H55.5 N11 O8.5 Tb2'
_chemical_formula_weight 1624.69
_space_group_crystal_system monoclinic
_space_group_IT_number 14
_space_group_name_Hall '-P 2ybc'
_space_group_name_H-M_alt 'P 1 21/c 1'
_symmetry_space_group_name_Hall '-P 2ybc'
_symmetry_space_group_name_H-M 'P 1 21/c 1'
_atom_sites_solution_hydrogens geom
_audit_creation_date 2018-01-19
_audit_creation_method
;
Olex2 1.2
(compiled 2017.08.10 svn.r3458 for OlexSys, GUI svn.r5381)
;
_audit_update_record
;
2018-01-26 deposited with the CCDC.
2018-01-30 downloaded from the CCDC.
;
_cell_angle_alpha 90
_cell_angle_beta 108.6820(10)
_cell_angle_gamma 90
_cell_formula_units_Z 4
_cell_length_a 18.2718(9)
_cell_length_b 18.6972(9)
_cell_length_c 22.4643(12)
_cell_measurement_reflns_used 21124
_cell_measurement_temperature 113(2)
_cell_measurement_theta_max 27.5
_cell_measurement_theta_min 3.1
_cell_volume 7270.1(6)
_computing_cell_refinement 'CrystalClear-SM Expert 2.1 b42'
_computing_data_collection 'CrystalClear-SM Expert 2.1 b42 (Rigaku, 2015)'
_computing_data_reduction 'CrystalClear-SM Expert 2.1 b42'
_computing_molecular_graphics 'Olex2 (Dolomanov et al., 2009)'
_computing_publication_material 'Olex2 (Dolomanov et al., 2009)'
_computing_structure_refinement 'ShelXL (Sheldrick, 2015)'
_computing_structure_solution 'SHELXS-97 (Sheldrick, 1990)'
_diffrn_ambient_temperature 113.15
_diffrn_detector_area_resol_mean 5.814
_diffrn_measured_fraction_theta_full 0.992
_diffrn_measured_fraction_theta_max 0.988
_diffrn_measurement_device_type 'Bruker P4'
_diffrn_measurement_method '\w scans'
_diffrn_radiation_monochromator graphite
_diffrn_radiation_type MoK\a
_diffrn_radiation_wavelength 0.71073
_diffrn_reflns_av_R_equivalents 0.0283
_diffrn_reflns_av_unetI/netI 0.0219
_diffrn_reflns_Laue_measured_fraction_full 0.992
_diffrn_reflns_Laue_measured_fraction_max 0.988
_diffrn_reflns_limit_h_max 23
_diffrn_reflns_limit_h_min -21
_diffrn_reflns_limit_k_max 24
_diffrn_reflns_limit_k_min -22
_diffrn_reflns_limit_l_max 28
_diffrn_reflns_limit_l_min -29
_diffrn_reflns_number 72935
_diffrn_reflns_point_group_measured_fraction_full 0.992
_diffrn_reflns_point_group_measured_fraction_max 0.988
_diffrn_reflns_theta_full 25.242
_diffrn_reflns_theta_max 27.523
_diffrn_reflns_theta_min 3.014
_exptl_absorpt_coefficient_mu 1.994
_exptl_absorpt_correction_T_max 0.7958
_exptl_absorpt_correction_T_min 0.6911
_exptl_absorpt_correction_type multi-scan
_exptl_absorpt_process_details 'REQAB (Rigaku, 1998)'
_exptl_crystal_colour 'clear light colourless'
_exptl_crystal_colour_lustre clear
_exptl_crystal_colour_modifier light
_exptl_crystal_colour_primary colourless
_exptl_crystal_density_diffrn 1.484
_exptl_crystal_density_method "'not measured'"
_exptl_crystal_description block
_exptl_crystal_F_000 3242
_exptl_crystal_size_max 0.2
_exptl_crystal_size_mid 0.18
_exptl_crystal_size_min 0.12
_refine_diff_density_max 1.951
_refine_diff_density_min -0.743
_refine_diff_density_rms 0.116
_refine_ls_extinction_method none
_refine_ls_goodness_of_fit_ref 1.028
_refine_ls_hydrogen_treatment constr
_refine_ls_matrix_type full
_refine_ls_number_parameters 1014
_refine_ls_number_reflns 16534
_refine_ls_number_restraints 391
_refine_ls_restrained_S_all 1.037
_refine_ls_R_factor_all 0.0478
_refine_ls_R_factor_gt 0.0386
_refine_ls_shift/su_max 0.003
_refine_ls_shift/su_mean 0.000
_refine_ls_structure_factor_coef Fsqd
_refine_ls_weighting_details 'w=1/[\s^2^(Fo^2^)+(0.0695P)^2^+14.1501P] where P=(Fo^2^+2Fc^2^)/3'
_refine_ls_weighting_scheme calc
_refine_ls_wR_factor_gt 0.1111
_refine_ls_wR_factor_ref 0.1190
_reflns_Friedel_coverage 0.000
_reflns_number_gt 14015
_reflns_number_total 16534
_reflns_threshold_expression 'I > 2\s(I)'
_cod_data_source_file c8dt00063h2.cif
_cod_data_source_block shelx
_cod_depositor_comments 'Adding full bibliography for 7045466--7045470.cif.'
_cod_original_formula_sum 'C80 H55.50 N11 O8.50 Tb2'
_cod_database_code 7045467
_shelx_shelxl_version_number 2017/1
_shelx_space_group_comment
;
The symmetry employed for this shelxl refinement is uniquely defined
by the following loop, which should always be used as a source of
symmetry information in preference to the above space-group names.
They are only intended as comments.
;
_shelx_estimated_absorpt_t_max 0.796
_shelx_estimated_absorpt_t_min 0.691
_olex2_refinement_description
;
1. Fixed Uiso
 At 1.2 times of:
  All C(H) groups, All C(H,H) groups
 At 1.5 times of:
  All C(H,H,H) groups
2. Restrained distances
 O9-C82
 1.4 with sigma of 0.01
 N10-C77 = N11-C79 = N12-C81
 2.66 with sigma of 0.01
 N10-C76 = N11-C78 = N12-C80
 1.12 with sigma of 0.01
 C76-C77 = C78-C79 = C80-C81 = C82-C83
 1.54 with sigma of 0.01
 C40-C41 = C40-C41'
 1.48 with sigma of 0.01
3. Uiso/Uaniso restraints and constraints
N10 \\sim C76 \\sim C77 \\sim N11 \\sim C78 \\sim C79 \\sim N12 \\sim C80 \\sim
C81 \\sim O9 \\sim C82 \\sim C83: within 2A with sigma of 0.01 and sigma for
terminal atoms of 0.02
C41 \\sim C42 \\sim C43 \\sim N9 \\sim C44 \\sim C45 \\sim C41' \\sim C42'
\\sim C43' \\sim N9' \\sim C44' \\sim C45': within 2A with sigma of 0.01 and
sigma for terminal atoms of 0.02
Uanis(N10) \\sim Ueq, Uanis(C76) \\sim Ueq, Uanis(C77) \\sim Ueq, Uanis(N11)
\\sim Ueq, Uanis(C78) \\sim Ueq, Uanis(C79) \\sim Ueq, Uanis(N12) \\sim Ueq,
Uanis(C80) \\sim Ueq, Uanis(C81) \\sim Ueq, Uanis(O9) \\sim Ueq, Uanis(C82)
\\sim Ueq, Uanis(C83) \\sim Ueq: with sigma of 0.01 and sigma for terminal
atoms of 0.02
Uanis(C41) \\sim Ueq, Uanis(C42) \\sim Ueq, Uanis(C43) \\sim Ueq, Uanis(N9)
\\sim Ueq, Uanis(C44) \\sim Ueq, Uanis(C45) \\sim Ueq, Uanis(C41') \\sim Ueq,
Uanis(C42') \\sim Ueq, Uanis(C43') \\sim Ueq, Uanis(N9') \\sim Ueq, Uanis(C44')
\\sim Ueq, Uanis(C45') \\sim Ueq: with sigma of 0.01 and sigma for terminal
atoms of 0.02
4. Others
 Sof(C41')=Sof(C42')=Sof(C43')=Sof(N9')=Sof(C44')=Sof(C45')=1-FVAR(1)
 Sof(C41)=Sof(C42)=Sof(C43)=Sof(N9)=Sof(C44)=Sof(C45)=FVAR(1)
 Fixed Sof: N11(0.5) C78(0.5) C79(0.5) H79A(0.5) H79B(0.5) H79C(0.5) N12(0.5)
 C80(0.5) C81(0.5) H81A(0.5) H81B(0.5) H81C(0.5) O9(0.5) C82(0.5) H82A(0.5)
 H82B(0.5) C83(0.5) H83A(0.5) H83B(0.5) H83C(0.5)
5.a Secondary CH2 refined with riding coordinates:
 C82(H82A,H82B)
5.b Aromatic/amide H refined with riding coordinates:
 C1(H1), C2(H2), C3(H3), C6(H6), C7(H7), C10(H10), C12(H12), C13(H13),
 C14(H14), C15(H15), C16(H16), C17(H17), C18(H18), C21(H21), C22(H22), C25(H25),
  C27(H27), C28(H28), C29(H29), C30(H30), C31(H31), C32(H32), C33(H33),
 C36(H36), C37(H37), C46(H46), C47(H47), C48(H48), C49(H49), C50(H50), C53(H53),
  C56(H56), C57(H57), C58(H58), C59(H59), C60(H60), C61(H61), C62(H62),
 C63(H63), C64(H64), C65(H65), C68(H68), C71(H71), C72(H72), C73(H73), C74(H74),
  C75(H75)
5.c Idealised Me refined as rotating group:
 C77(H77A,H77B,H77C), C79(H79A,H79B,H79C), C81(H81A,H81B,H81C), C83(H83A,H83B,
 H83C)
;
_olex2_submission_special_instructions 'No special instructions were received'

loop_
_space_group_symop_operation_xyz
'x, y, z'
'-x, y+1/2, -z+1/2'
'-x, -y, -z'
'x, -y-1/2, z-1/2'

loop_
_atom_site_label
_atom_site_type_symbol
_atom_site_fract_x
_atom_site_fract_y
_atom_site_fract_z
_atom_site_U_iso_or_equiv
_atom_site_adp_type
_atom_site_occupancy
_atom_site_site_symmetry_order
_atom_site_calc_flag
_atom_site_refinement_flags_posn
_atom_site_refinement_flags_adp
_atom_site_refinement_flags_occupancy
_atom_site_disorder_assembly
_atom_site_disorder_group
Tb1 Tb 0.03829(2) 0.41771(2) 0.63173(2) 0.03351(6) Uani 1 1 d . . . . .
Tb2 Tb 0.09226(2) 0.55372(2) 0.54095(2) 0.03284(6) Uani 1 1 d . . . . .
O1 O -0.09304(16) 0.41802(15) 0.56238(14) 0.0380(6) Uani 1 1 d . . . . .
O2 O 0.01501(17) 0.54178(15) 0.60858(14) 0.0388(6) Uani 1 1 d . . . . .
O3 O 0.15289(16) 0.47929(16) 0.63191(13) 0.0397(6) Uani 1 1 d . . . . .
O4 O -0.00120(16) 0.32032(15) 0.67766(14) 0.0404(6) Uani 1 1 d . . . . .
O5 O 0.09320(17) 0.31651(15) 0.60202(14) 0.0405(6) Uani 1 1 d . . . . .
O6 O 0.07375(17) 0.67521(15) 0.55539(14) 0.0413(6) Uani 1 1 d . . . . .
O7 O 0.21082(17) 0.61061(16) 0.56401(15) 0.0425(7) Uani 1 1 d . . . . .
O8 O 0.03484(16) 0.43727(14) 0.52793(13) 0.0341(6) Uani 1 1 d . . . . .
N1 N -0.18473(19) 0.52382(18) 0.49561(16) 0.0361(7) Uani 1 1 d . . . . .
N2 N -0.3291(2) 0.5296(2) 0.64297(19) 0.0468(9) Uani 1 1 d . . . . .
N3 N -0.4753(3) 0.6428(3) 0.7745(3) 0.0797(16) Uani 1 1 d . . . . .
N4 N -0.0204(2) 0.4842(2) 0.70498(16) 0.0408(8) Uani 1 1 d . . . . .
N5 N -0.1878(2) 0.6838(2) 0.70871(18) 0.0441(8) Uani 1 1 d . . . . .
N6 N -0.3945(3) 0.8134(3) 0.7680(3) 0.0740(14) Uani 1 1 d . . . . .
N7 N 0.1492(2) 0.41041(17) 0.73608(16) 0.0359(7) Uani 1 1 d . . . . .
N8 N 0.4204(3) 0.4704(3) 0.8428(3) 0.0754(14) Uani 1 1 d . . . . .
C1 C -0.2270(2) 0.5775(2) 0.4649(2) 0.0396(9) Uani 1 1 d . . . . .
H1 H -0.216186 0.595875 0.429167 0.048 Uiso 1 1 calc R . . . .
C2 C -0.2869(3) 0.6089(2) 0.4819(2) 0.0449(10) Uani 1 1 d . . . . .
H2 H -0.315904 0.647514 0.458326 0.054 Uiso 1 1 calc R . . . .
C3 C -0.3030(2) 0.5828(2) 0.5335(2) 0.0431(9) Uani 1 1 d . . . . .
H3 H -0.343102 0.603608 0.546182 0.052 Uiso 1 1 calc R . . . .
C4 C -0.2602(2) 0.5254(2) 0.56756(19) 0.0390(9) Uani 1 1 d . . . . .
C5 C -0.2735(2) 0.4950(3) 0.6211(2) 0.0427(9) Uani 1 1 d . . . . .
C6 C -0.2326(3) 0.4350(3) 0.6482(2) 0.0472(10) Uani 1 1 d . . . . .
H6 H -0.244051 0.412319 0.681979 0.057 Uiso 1 1 calc R . . . .
C7 C -0.1745(2) 0.4066(2) 0.6271(2) 0.0436(10) Uani 1 1 d . . . . .
H7 H -0.148440 0.364360 0.646143 0.052 Uiso 1 1 calc R . . . .
C8 C -0.1539(2) 0.4385(2) 0.5789(2) 0.0382(9) Uani 1 1 d . . . . .
C9 C -0.2002(2) 0.4970(2) 0.54712(19) 0.0365(8) Uani 1 1 d . . . . .
C10 C -0.3193(3) 0.5313(3) 0.7013(2) 0.0498(11) Uani 1 1 d . . . . .
H10 H -0.275858 0.507850 0.729536 0.060 Uiso 1 1 calc R . . . .
C11 C -0.3740(3) 0.5689(3) 0.7264(3) 0.0524(11) Uani 1 1 d . . . . .
C12 C -0.3543(4) 0.5843(4) 0.7893(3) 0.0711(16) Uani 1 1 d . . . . .
H12 H -0.305891 0.569771 0.817687 0.085 Uiso 1 1 calc R . . . .
C13 C -0.4068(5) 0.6214(4) 0.8103(4) 0.088(2) Uani 1 1 d . . . . .
H13 H -0.392303 0.632279 0.853871 0.105 Uiso 1 1 calc R . . . .
C14 C -0.4931(4) 0.6270(4) 0.7140(4) 0.0772(18) Uani 1 1 d . . . . .
H14 H -0.542296 0.641612 0.686896 0.093 Uiso 1 1 calc R . . . .
C15 C -0.4456(3) 0.5910(3) 0.6874(3) 0.0663(15) Uani 1 1 d . . . . .
H15 H -0.461587 0.581611 0.643571 0.080 Uiso 1 1 calc R . . . .
C16 C -0.0358(3) 0.4575(3) 0.7546(2) 0.0504(11) Uani 1 1 d . . . . .
H16 H -0.013786 0.412613 0.770604 0.060 Uiso 1 1 calc R . . . .
C17 C -0.0826(3) 0.4918(3) 0.7844(2) 0.0528(12) Uani 1 1 d . . . . .
H17 H -0.091074 0.471001 0.820171 0.063 Uiso 1 1 calc R . . . .
C18 C -0.1155(3) 0.5553(3) 0.7613(2) 0.0475(10) Uani 1 1 d . . . . .
H18 H -0.147399 0.579300 0.781063 0.057 Uiso 1 1 calc R . . . .
C19 C -0.1026(2) 0.5856(2) 0.7082(2) 0.0404(9) Uani 1 1 d . . . . .
C20 C -0.1398(2) 0.6499(2) 0.6791(2) 0.0402(9) Uani 1 1 d . . . . .
C21 C -0.1247(2) 0.6743(2) 0.6267(2) 0.0412(9) Uani 1 1 d . . . . .
H21 H -0.149891 0.716294 0.606463 0.049 Uiso 1 1 calc R . . . .
C22 C -0.0729(2) 0.6388(2) 0.6021(2) 0.0403(9) Uani 1 1 d . . . . .
H22 H -0.063322 0.657994 0.566181 0.048 Uiso 1 1 calc R . . . .
C23 C -0.0353(2) 0.5766(2) 0.62883(19) 0.0368(8) Uani 1 1 d . . . . .
C24 C -0.0526(2) 0.5482(2) 0.6819(2) 0.0389(9) Uani 1 1 d . . . . .
C25 C -0.2507(3) 0.7129(2) 0.6763(2) 0.0454(10) Uani 1 1 d . . . . .
H25 H -0.266204 0.711187 0.631761 0.055 Uiso 1 1 calc R . . . .
C26 C -0.2998(3) 0.7495(2) 0.7081(2) 0.0464(10) Uani 1 1 d . . . . .
C27 C -0.2724(3) 0.7648(3) 0.7711(2) 0.0547(11) Uani 1 1 d . . . . .
H27 H -0.220727 0.753298 0.795197 0.066 Uiso 1 1 calc R . . . .
C28 C -0.3221(4) 0.7977(3) 0.7991(3) 0.0667(15) Uani 1 1 d . . . . .
H28 H -0.302627 0.809276 0.842536 0.080 Uiso 1 1 calc R . . . .
C29 C -0.4210(4) 0.7955(4) 0.7071(4) 0.083(2) Uani 1 1 d . . . . .
H29 H -0.473956 0.803990 0.684903 0.100 Uiso 1 1 calc R . . . .
C30 C -0.3757(3) 0.7651(4) 0.6743(3) 0.0701(16) Uani 1 1 d . . . . .
H30 H -0.396092 0.755419 0.630584 0.084 Uiso 1 1 calc R . . . .
C31 C 0.1471(2) 0.3776(2) 0.78720(19) 0.0378(8) Uani 1 1 d . . . . .
H31 H 0.102313 0.350640 0.785127 0.045 Uiso 1 1 calc R . . . .
C32 C 0.2075(3) 0.3802(3) 0.8450(2) 0.0490(10) Uani 1 1 d . . . . .
H32 H 0.201491 0.358867 0.881542 0.059 Uiso 1 1 calc R . . . .
C33 C 0.2747(3) 0.4138(3) 0.8478(2) 0.0600(14) Uani 1 1 d . . . . .
H33 H 0.316750 0.414664 0.885909 0.072 Uiso 1 1 calc R . . . .
C34 C 0.2813(3) 0.4475(3) 0.7933(2) 0.0545(12) Uani 1 1 d . . . . .
C35 C 0.3517(3) 0.4771(3) 0.7897(3) 0.0658(15) Uani 1 1 d . . . . .
C36 C 0.3503(3) 0.5124(3) 0.7358(3) 0.0663(16) Uani 1 1 d . . . . .
H36 H 0.395601 0.536667 0.734854 0.080 Uiso 1 1 calc R . . . .
C37 C 0.2841(2) 0.5140(2) 0.6816(2) 0.0435(9) Uani 1 1 d . . . . .
H37 H 0.286345 0.537860 0.644853 0.052 Uiso 1 1 calc R . . . .
C38 C 0.2160(2) 0.4813(2) 0.68137(18) 0.0349(8) Uani 1 1 d . . . . .
C39 C 0.2153(2) 0.4463(2) 0.73859(19) 0.0360(8) Uani 1 1 d . . . . .
C40 C 0.4848(3) 0.4598(4) 0.8314(4) 0.093(3) Uani 1 1 d D . . . .
C41 C 0.5477(14) 0.4615(19) 0.8933(9) 0.087(3) Uani 0.313(9) 1 d D U P A 1
C42 C 0.6167(16) 0.4511(14) 0.8983(15) 0.090(3) Uani 0.313(9) 1 d . U P A 1
C43 C 0.706(2) 0.4330(19) 0.9413(18) 0.092(3) Uani 0.313(9) 1 d . U P A 1
N9 N 0.6812(16) 0.4493(14) 1.0117(14) 0.104(3) Uani 0.313(9) 1 d . U P A 1
C44 C 0.6120(17) 0.4733(16) 1.0148(15) 0.103(4) Uani 0.313(9) 1 d . U P A 1
C45 C 0.5379(17) 0.4800(16) 0.9599(14) 0.098(4) Uani 0.313(9) 1 d . U P A 1
C41' C 0.5627(5) 0.4511(7) 0.8779(6) 0.079(3) Uani 0.687(9) 1 d D U P A 2
C42' C 0.6237(6) 0.4315(6) 0.8585(6) 0.079(2) Uani 0.687(9) 1 d . U P A 2
C43' C 0.6972(7) 0.4265(7) 0.9042(8) 0.095(3) Uani 0.687(9) 1 d . U P A 2
N9' N 0.7031(8) 0.4401(6) 0.9704(6) 0.099(3) Uani 0.687(9) 1 d . U P A 2
C44' C 0.6434(9) 0.4587(7) 0.9835(8) 0.101(3) Uani 0.687(9) 1 d . U P A 2
C45' C 0.5702(7) 0.4624(7) 0.9413(7) 0.092(2) Uani 0.687(9) 1 d . U P A 2
C46 C -0.0713(3) 0.2379(4) 0.7463(2) 0.0678(16) Uani 1 1 d . . . . .
H46 H -0.053493 0.284340 0.761306 0.081 Uiso 1 1 calc R . . . .
C47 C -0.1164(4) 0.1993(5) 0.7755(3) 0.085(2) Uani 1 1 d . . . . .
H47 H -0.128908 0.219898 0.809698 0.101 Uiso 1 1 calc R . . . .
C48 C -0.1419(4) 0.1330(4) 0.7551(4) 0.095(3) Uani 1 1 d . . . . .
H48 H -0.170952 0.106242 0.775702 0.114 Uiso 1 1 calc R . . . .
C49 C -0.1255(5) 0.1041(4) 0.7039(6) 0.125(4) Uani 1 1 d . . . . .
H49 H -0.145655 0.058724 0.687694 0.150 Uiso 1 1 calc R . . . .
C50 C -0.0793(4) 0.1424(3) 0.6765(5) 0.099(3) Uani 1 1 d . . . . .
H50 H -0.065687 0.121666 0.642871 0.119 Uiso 1 1 calc R . . . .
C51 C -0.0529(3) 0.2104(3) 0.6975(3) 0.0523(12) Uani 1 1 d . . . . .
C52 C -0.0046(2) 0.2530(2) 0.6674(2) 0.0435(10) Uani 1 1 d . . . . .
C53 C 0.0339(3) 0.2175(2) 0.6323(2) 0.0482(11) Uani 1 1 d . . . . .
H53 H 0.025906 0.167403 0.627146 0.058 Uiso 1 1 calc R . . . .
C54 C 0.0837(2) 0.2491(2) 0.60381(19) 0.0383(8) Uani 1 1 d . . . . .
C55 C 0.1318(2) 0.2040(2) 0.5757(2) 0.0409(9) Uani 1 1 d . . . . .
C56 C 0.1378(3) 0.1297(2) 0.5823(2) 0.0491(10) Uani 1 1 d . . . . .
H56 H 0.108390 0.105283 0.603983 0.059 Uiso 1 1 calc R . . . .
C57 C 0.1858(3) 0.0916(3) 0.5580(3) 0.0559(12) Uani 1 1 d . . . . .
H57 H 0.188793 0.041139 0.563018 0.067 Uiso 1 1 calc R . . . .
C58 C 0.2300(3) 0.1251(3) 0.5262(2) 0.0515(11) Uani 1 1 d . . . . .
H58 H 0.264236 0.098392 0.510755 0.062 Uiso 1 1 calc R . . . .
C59 C 0.2231(3) 0.1982(3) 0.5176(2) 0.0505(11) Uani 1 1 d . . . . .
H59 H 0.251649 0.222104 0.494931 0.061 Uiso 1 1 calc R . . . .
C60 C 0.1744(3) 0.2367(2) 0.5420(2) 0.0472(10) Uani 1 1 d . . . . .
H60 H 0.170012 0.286885 0.535441 0.057 Uiso 1 1 calc R . . . .
C61 C 0.0126(3) 0.8014(3) 0.5846(2) 0.0463(10) Uani 1 1 d . . . . .
H61 H -0.001210 0.757727 0.599922 0.056 Uiso 1 1 calc R . . . .
C62 C -0.0259(3) 0.8640(3) 0.5903(2) 0.0511(11) Uani 1 1 d . . . . .
H62 H -0.065542 0.862745 0.609220 0.061 Uiso 1 1 calc R . . . .
C63 C -0.0068(3) 0.9271(3) 0.5688(3) 0.0526(11) Uani 1 1 d . . . . .
H63 H -0.032779 0.969934 0.572830 0.063 Uiso 1 1 calc R . . . .
C64 C 0.0514(3) 0.9283(3) 0.5407(3) 0.0559(12) Uani 1 1 d . . . . .
H64 H 0.064637 0.972180 0.525485 0.067 Uiso 1 1 calc R . . . .
C65 C 0.0899(3) 0.8661(3) 0.5350(2) 0.0502(11) Uani 1 1 d . . . . .
H65 H 0.129448 0.867458 0.515991 0.060 Uiso 1 1 calc R . . . .
C66 C 0.0702(3) 0.8012(2) 0.5572(2) 0.0413(9) Uani 1 1 d . . . . .
C67 C 0.1107(3) 0.7323(2) 0.5536(2) 0.0405(9) Uani 1 1 d . . . . .
C68 C 0.1865(3) 0.7342(2) 0.5516(3) 0.0498(11) Uani 1 1 d . . . . .
H68 H 0.207444 0.779289 0.546138 0.060 Uiso 1 1 calc R . . . .
C69 C 0.2332(2) 0.6735(2) 0.5571(2) 0.0436(9) Uani 1 1 d . . . . .
C70 C 0.3136(2) 0.6801(2) 0.5537(2) 0.0477(10) Uani 1 1 d . . . . .
C71 C 0.3534(3) 0.7443(3) 0.5608(3) 0.0643(15) Uani 1 1 d . . . . .
H71 H 0.330982 0.786598 0.570857 0.077 Uiso 1 1 calc R . . . .
C72 C 0.4260(3) 0.7471(3) 0.5534(3) 0.0726(17) Uani 1 1 d . . . . .
H72 H 0.452867 0.791320 0.558452 0.087 Uiso 1 1 calc R . . . .
C73 C 0.4590(3) 0.6869(3) 0.5389(3) 0.0714(17) Uani 1 1 d . . . . .
H73 H 0.508370 0.689234 0.533431 0.086 Uiso 1 1 calc R . . . .
C74 C 0.4203(3) 0.6229(3) 0.5323(3) 0.0654(15) Uani 1 1 d . . . . .
H74 H 0.443056 0.580803 0.522234 0.079 Uiso 1 1 calc R . . . .
C75 C 0.3482(3) 0.6193(3) 0.5404(2) 0.0526(11) Uani 1 1 d . . . . .
H75 H 0.322426 0.574605 0.536741 0.063 Uiso 1 1 calc R . . . .
N10 N 0.3935(5) 0.1873(6) 0.4817(4) 0.153(4) Uani 1 1 d D U . . .
C76 C 0.4383(5) 0.1862(6) 0.5281(4) 0.123(3) Uani 1 1 d D U . . .
C77 C 0.5112(5) 0.1631(7) 0.5826(4) 0.158(4) Uani 1 1 d D U . . .
H77A H 0.516882 0.110992 0.582046 0.237 Uiso 1 1 calc GR . . . .
H77B H 0.505686 0.177767 0.622853 0.237 Uiso 1 1 calc GR . . . .
H77C H 0.557028 0.185920 0.577374 0.237 Uiso 1 1 calc GR . . . .
N11 N 0.6685(8) 0.2211(7) 0.7668(6) 0.099(4) Uani 0.5 1 d D U P . .
C78 C 0.6920(10) 0.2777(8) 0.7663(9) 0.112(5) Uani 0.5 1 d D U P . .
C79 C 0.7260(11) 0.3512(7) 0.7811(9) 0.115(5) Uani 0.5 1 d D U P . .
H79A H 0.733699 0.362249 0.825367 0.172 Uiso 0.5 1 calc GR . P . .
H79B H 0.690713 0.386300 0.754358 0.172 Uiso 0.5 1 calc GR . P . .
H79C H 0.775767 0.352958 0.773363 0.172 Uiso 0.5 1 calc GR . P . .
N12 N 0.7422(9) 0.2402(8) 0.6040(7) 0.132(5) Uani 0.5 1 d D U P . .
C80 C 0.7196(11) 0.1844(8) 0.6051(10) 0.126(5) Uani 0.5 1 d D U P . .
C81 C 0.6800(12) 0.1155(9) 0.6146(11) 0.139(7) Uani 0.5 1 d D U P . .
H81A H 0.718347 0.077101 0.627389 0.208 Uiso 0.5 1 calc GR . P . .
H81B H 0.640218 0.102303 0.575237 0.208 Uiso 0.5 1 calc GR . P . .
H81C H 0.655997 0.122866 0.647423 0.208 Uiso 0.5 1 calc GR . P . .
O9 O 0.5045(8) 0.4157(7) 0.5918(6) 0.125(4) Uani 0.5 1 d D U P . .
C82 C 0.4866(9) 0.4082(6) 0.6461(7) 0.088(4) Uani 0.5 1 d D U P . .
H82A H 0.432142 0.422083 0.638863 0.105 Uiso 0.5 1 calc R . P . .
H82B H 0.520043 0.439793 0.679114 0.105 Uiso 0.5 1 calc R . P . .
C83 C 0.4989(9) 0.3305(6) 0.6673(8) 0.100(4) Uani 0.5 1 d D U P . .
H83A H 0.548672 0.313746 0.664869 0.150 Uiso 0.5 1 calc GR . P . .
H83B H 0.457255 0.301014 0.640016 0.150 Uiso 0.5 1 calc GR . P . .
H83C H 0.498691 0.326686 0.710804 0.150 Uiso 0.5 1 calc GR . P . .

loop_
_atom_site_aniso_label
_atom_site_aniso_U_11
_atom_site_aniso_U_22
_atom_site_aniso_U_33
_atom_site_aniso_U_23
_atom_site_aniso_U_13
_atom_site_aniso_U_12
Tb1 0.03596(10) 0.02975(10) 0.04064(11) 0.01107(7) 0.02042(8) 0.00226(7)
Tb2 0.03617(10) 0.02742(10) 0.04002(11) 0.00796(7) 0.01935(8) -0.00176(7)
O1 0.0371(14) 0.0388(15) 0.0449(15) 0.0131(12) 0.0227(12) 0.0029(11)
O2 0.0475(15) 0.0324(14) 0.0456(15) 0.0080(12) 0.0277(13) 0.0028(12)
O3 0.0391(14) 0.0400(15) 0.0421(15) 0.0128(12) 0.0161(12) -0.0012(12)
O4 0.0422(15) 0.0381(16) 0.0458(15) 0.0126(12) 0.0207(13) -0.0006(12)
O5 0.0474(15) 0.0299(14) 0.0497(16) 0.0111(12) 0.0229(13) 0.0015(12)
O6 0.0488(16) 0.0309(14) 0.0513(16) 0.0027(12) 0.0257(14) -0.0048(12)
O7 0.0418(15) 0.0314(14) 0.0551(17) 0.0115(13) 0.0166(13) -0.0036(12)
O8 0.0363(13) 0.0301(13) 0.0408(14) 0.0085(11) 0.0193(11) -0.0004(10)
N1 0.0380(16) 0.0340(17) 0.0404(17) 0.0065(14) 0.0182(14) -0.0015(13)
N2 0.0376(18) 0.054(2) 0.056(2) 0.0091(18) 0.0253(16) 0.0014(16)
N3 0.083(4) 0.065(3) 0.117(5) -0.003(3) 0.068(4) -0.002(3)
N4 0.0428(18) 0.0425(19) 0.0427(18) 0.0110(15) 0.0217(15) 0.0069(15)
N5 0.0452(19) 0.0396(19) 0.051(2) 0.0007(16) 0.0204(16) 0.0070(15)
N6 0.074(3) 0.070(3) 0.094(4) -0.010(3) 0.050(3) 0.006(3)
N7 0.0416(17) 0.0303(16) 0.0428(18) 0.0069(13) 0.0233(15) 0.0051(13)
N8 0.071(3) 0.060(3) 0.086(4) 0.016(3) 0.012(3) -0.013(2)
C1 0.042(2) 0.037(2) 0.044(2) 0.0089(17) 0.0195(18) 0.0005(17)
C2 0.044(2) 0.041(2) 0.051(2) 0.0112(19) 0.0186(19) 0.0077(18)
C3 0.038(2) 0.043(2) 0.054(2) 0.0051(19) 0.0219(19) 0.0041(17)
C4 0.0341(19) 0.043(2) 0.044(2) 0.0076(18) 0.0173(16) -0.0006(16)
C5 0.0353(19) 0.051(2) 0.047(2) 0.0072(19) 0.0215(17) -0.0002(18)
C6 0.043(2) 0.057(3) 0.050(2) 0.018(2) 0.026(2) 0.001(2)
C7 0.042(2) 0.045(2) 0.053(2) 0.0185(19) 0.0265(19) 0.0044(18)
C8 0.0345(19) 0.041(2) 0.044(2) 0.0090(17) 0.0204(17) -0.0019(16)
C9 0.0328(18) 0.039(2) 0.042(2) 0.0070(16) 0.0176(16) -0.0033(16)
C10 0.042(2) 0.058(3) 0.057(3) 0.009(2) 0.026(2) 0.002(2)
C11 0.049(3) 0.055(3) 0.066(3) 0.006(2) 0.037(2) -0.002(2)
C12 0.065(3) 0.087(4) 0.073(4) -0.010(3) 0.038(3) -0.007(3)
C13 0.091(5) 0.094(5) 0.100(5) -0.032(4) 0.063(4) -0.023(4)
C14 0.074(4) 0.074(4) 0.105(5) 0.020(4) 0.060(4) 0.019(3)
C15 0.061(3) 0.072(4) 0.080(4) 0.017(3) 0.042(3) 0.013(3)
C16 0.052(3) 0.057(3) 0.048(2) 0.021(2) 0.025(2) 0.019(2)
C17 0.055(3) 0.067(3) 0.046(2) 0.021(2) 0.029(2) 0.018(2)
C18 0.049(2) 0.059(3) 0.042(2) 0.007(2) 0.025(2) 0.012(2)
C19 0.042(2) 0.044(2) 0.039(2) 0.0040(17) 0.0184(17) 0.0061(17)
C20 0.043(2) 0.038(2) 0.043(2) 0.0021(17) 0.0180(17) 0.0043(17)
C21 0.046(2) 0.032(2) 0.047(2) 0.0044(17) 0.0155(18) 0.0034(17)
C22 0.049(2) 0.034(2) 0.042(2) 0.0040(17) 0.0210(18) -0.0016(17)
C23 0.041(2) 0.034(2) 0.040(2) 0.0027(16) 0.0191(17) -0.0005(16)
C24 0.045(2) 0.036(2) 0.040(2) 0.0067(16) 0.0184(17) 0.0042(17)
C25 0.048(2) 0.044(2) 0.047(2) 0.0004(19) 0.0176(19) 0.0026(19)
C26 0.047(2) 0.038(2) 0.061(3) 0.002(2) 0.026(2) 0.0033(18)
C27 0.055(3) 0.053(3) 0.059(3) -0.003(2) 0.023(2) 0.004(2)
C28 0.078(4) 0.061(3) 0.073(4) -0.010(3) 0.041(3) 0.002(3)
C29 0.052(3) 0.083(5) 0.118(6) -0.009(4) 0.031(4) 0.016(3)
C30 0.055(3) 0.081(4) 0.075(4) -0.009(3) 0.023(3) 0.014(3)
C31 0.0386(19) 0.035(2) 0.043(2) 0.0075(16) 0.0188(17) 0.0061(16)
C32 0.057(3) 0.048(3) 0.046(2) 0.013(2) 0.022(2) 0.001(2)
C33 0.064(3) 0.071(4) 0.042(2) 0.008(2) 0.013(2) -0.018(3)
C34 0.061(3) 0.055(3) 0.049(3) 0.011(2) 0.019(2) -0.012(2)
C35 0.060(3) 0.070(4) 0.062(3) 0.011(3) 0.012(2) -0.018(3)
C36 0.052(3) 0.078(4) 0.066(3) 0.018(3) 0.015(2) -0.027(3)
C37 0.044(2) 0.038(2) 0.052(2) 0.0086(18) 0.0212(19) -0.0024(18)
C38 0.0398(19) 0.0286(18) 0.040(2) 0.0047(15) 0.0186(16) 0.0021(15)
C39 0.042(2) 0.0278(18) 0.043(2) 0.0014(15) 0.0193(17) -0.0016(15)
C40 0.053(3) 0.075(4) 0.136(7) 0.045(4) 0.008(4) -0.011(3)
C41 0.078(5) 0.074(5) 0.100(5) 0.013(4) 0.017(4) -0.010(4)
C42 0.080(4) 0.075(4) 0.103(4) 0.012(4) 0.014(4) -0.013(4)
C43 0.088(4) 0.078(4) 0.102(5) 0.010(4) 0.021(4) -0.015(4)
N9 0.100(5) 0.092(5) 0.110(5) 0.004(5) 0.019(5) -0.014(5)
C44 0.097(5) 0.094(5) 0.108(5) 0.004(5) 0.016(5) -0.009(5)
C45 0.091(5) 0.090(5) 0.103(5) 0.005(5) 0.016(5) -0.010(5)
C41' 0.063(4) 0.065(4) 0.102(4) 0.020(4) 0.019(4) -0.009(3)
C42' 0.067(4) 0.063(4) 0.102(4) 0.024(4) 0.018(3) -0.009(3)
C43' 0.083(4) 0.074(4) 0.113(5) 0.017(4) 0.009(4) -0.018(4)
N9' 0.096(4) 0.080(4) 0.110(5) 0.008(4) 0.017(4) -0.023(3)
C44' 0.093(4) 0.088(4) 0.107(4) 0.006(4) 0.011(4) -0.010(4)
C45' 0.082(4) 0.078(4) 0.102(4) 0.007(4) 0.011(4) -0.009(4)
C46 0.060(3) 0.093(4) 0.048(3) 0.018(3) 0.013(2) -0.031(3)
C47 0.068(4) 0.132(6) 0.055(3) 0.024(4) 0.022(3) -0.036(4)
C48 0.062(4) 0.098(5) 0.130(6) 0.074(5) 0.037(4) -0.006(4)
C49 0.106(6) 0.054(4) 0.262(13) 0.037(6) 0.126(8) -0.003(4)
C50 0.091(5) 0.049(3) 0.193(9) 0.011(4) 0.096(6) -0.009(3)
C51 0.038(2) 0.049(3) 0.073(3) 0.028(2) 0.022(2) -0.0001(19)
C52 0.0359(19) 0.038(2) 0.056(2) 0.0184(19) 0.0131(18) -0.0022(17)
C53 0.048(2) 0.031(2) 0.068(3) 0.0071(19) 0.023(2) -0.0020(18)
C54 0.0391(19) 0.0298(19) 0.044(2) 0.0077(16) 0.0099(17) 0.0016(16)
C55 0.042(2) 0.034(2) 0.044(2) 0.0032(17) 0.0094(17) -0.0001(16)
C56 0.059(3) 0.035(2) 0.054(3) 0.0024(19) 0.020(2) -0.001(2)
C57 0.071(3) 0.034(2) 0.062(3) -0.002(2) 0.020(3) 0.006(2)
C58 0.050(2) 0.047(3) 0.058(3) -0.004(2) 0.018(2) 0.007(2)
C59 0.051(2) 0.043(2) 0.063(3) 0.004(2) 0.026(2) 0.004(2)
C60 0.048(2) 0.036(2) 0.061(3) 0.0063(19) 0.021(2) 0.0056(18)
C61 0.053(2) 0.041(2) 0.046(2) -0.0018(19) 0.018(2) -0.0044(19)
C62 0.060(3) 0.046(3) 0.048(2) -0.008(2) 0.019(2) 0.000(2)
C63 0.055(3) 0.040(2) 0.059(3) -0.005(2) 0.013(2) 0.005(2)
C64 0.056(3) 0.034(2) 0.073(3) 0.008(2) 0.015(2) -0.001(2)
C65 0.047(2) 0.037(2) 0.067(3) 0.010(2) 0.020(2) 0.0003(18)
C66 0.046(2) 0.031(2) 0.045(2) 0.0017(17) 0.0126(18) -0.0058(17)
C67 0.047(2) 0.030(2) 0.047(2) 0.0050(17) 0.0188(18) -0.0041(17)
C68 0.045(2) 0.030(2) 0.076(3) 0.008(2) 0.021(2) -0.0056(17)
C69 0.039(2) 0.036(2) 0.054(2) 0.0102(18) 0.0129(18) -0.0064(17)
C70 0.036(2) 0.042(2) 0.062(3) 0.010(2) 0.0112(19) -0.0045(18)
C71 0.044(2) 0.043(3) 0.101(4) 0.012(3) 0.016(3) -0.006(2)
C72 0.043(3) 0.054(3) 0.114(5) 0.016(3) 0.016(3) -0.014(2)
C73 0.036(2) 0.072(4) 0.103(5) 0.016(3) 0.018(3) -0.009(2)
C74 0.040(2) 0.063(3) 0.091(4) 0.002(3) 0.017(3) 0.002(2)
C75 0.037(2) 0.047(3) 0.070(3) 0.006(2) 0.013(2) -0.0052(19)
N10 0.119(6) 0.237(9) 0.105(5) -0.005(6) 0.037(5) -0.074(6)
C76 0.112(5) 0.184(7) 0.093(5) 0.009(5) 0.060(4) -0.053(5)
C77 0.154(8) 0.246(11) 0.083(5) 0.013(6) 0.050(5) -0.096(8)
N11 0.098(7) 0.111(9) 0.112(8) 0.032(7) 0.066(6) -0.016(7)
C78 0.107(7) 0.133(9) 0.115(8) 0.014(7) 0.060(6) 0.020(7)
C79 0.135(10) 0.117(10) 0.127(10) 0.035(9) 0.090(9) 0.020(9)
N12 0.118(9) 0.107(9) 0.123(9) 0.060(8) -0.031(7) -0.039(7)
C80 0.118(8) 0.112(8) 0.119(8) -0.002(7) -0.003(7) 0.006(7)
C81 0.142(12) 0.143(12) 0.125(11) 0.008(11) 0.033(10) 0.015(11)
O9 0.125(8) 0.109(8) 0.115(8) -0.006(7) 0.004(7) -0.022(7)
C82 0.098(7) 0.085(7) 0.096(7) -0.015(6) 0.054(6) -0.043(5)
C83 0.136(9) 0.082(8) 0.128(9) 0.009(7) 0.110(8) -0.030(7)

loop_
_atom_type_symbol
_atom_type_description
_atom_type_scat_dispersion_real
_atom_type_scat_dispersion_imag
_atom_type_scat_source
C C 0.0033 0.0016 'International Tables Vol C Tables 4.2.6.8 and 6.1.1.4'
H H 0.0000 0.0000 'International Tables Vol C Tables 4.2.6.8 and 6.1.1.4'
N N 0.0061 0.0033 'International Tables Vol C Tables 4.2.6.8 and 6.1.1.4'
O O 0.0106 0.0060 'International Tables Vol C Tables 4.2.6.8 and 6.1.1.4'
Tb Tb -0.1723 4.1537 'International Tables Vol C Tables 4.2.6.8 and 6.1.1.4'

loop_
_geom_angle_atom_site_label_1
_geom_angle_atom_site_label_2
_geom_angle_atom_site_label_3
_geom_angle
_geom_angle_site_symmetry_1
_geom_angle_site_symmetry_3
Tb2 Tb1 Tb2 61.832(6) . 3_566
O1 Tb1 Tb2 35.63(6) . 3_566
O1 Tb1 Tb2 91.66(6) . .
O1 Tb1 N4 83.02(11) . .
O1 Tb1 N7 157.53(10) . .
O2 Tb1 Tb2 68.84(7) . 3_566
O2 Tb1 Tb2 41.37(6) . .
O2 Tb1 O1 77.60(10) . .
O2 Tb1 O3 68.08(10) . .
O2 Tb1 N4 65.47(10) . .
O2 Tb1 N7 106.53(10) . .
O3 Tb1 Tb2 42.21(6) . .
O3 Tb1 Tb2 101.13(7) . 3_566
O3 Tb1 O1 133.78(9) . .
O3 Tb1 N4 108.22(11) . .
O3 Tb1 N7 65.69(10) . .
O4 Tb1 Tb2 111.91(7) . 3_566
O4 Tb1 Tb2 171.99(8) . .
O4 Tb1 O1 84.38(10) . .
O4 Tb1 O2 143.25(10) . .
O4 Tb1 O3 140.83(10) . .
O4 Tb1 O5 73.42(10) . .
O4 Tb1 O8 130.76(10) . .
O4 Tb1 N4 80.86(11) . .
O4 Tb1 N7 79.57(10) . .
O5 Tb1 Tb2 100.96(7) . .
O5 Tb1 Tb2 90.50(7) . 3_566
O5 Tb1 O1 104.32(10) . .
O5 Tb1 O2 142.00(9) . .
O5 Tb1 O3 86.24(10) . .
O5 Tb1 O8 73.69(10) . .
O5 Tb1 N4 152.22(10) . .
O5 Tb1 N7 86.11(10) . .
O8 Tb1 Tb2 34.11(7) . 3_566
O8 Tb1 Tb2 41.25(7) . .
O8 Tb1 O1 69.62(9) . .
O8 Tb1 O2 71.63(10) . .
O8 Tb1 O3 70.75(9) . .
O8 Tb1 N4 133.00(10) . .
O8 Tb1 N7 132.84(10) . .
N4 Tb1 Tb2 105.62(8) . .
N4 Tb1 Tb2 109.00(8) . 3_566
N4 Tb1 N7 79.01(11) . .
N7 Tb1 Tb2 106.05(7) . .
N7 Tb1 Tb2 166.55(7) . 3_566
Tb1 Tb2 Tb1 118.168(6) . 3_566
Tb1 Tb2 Tb2 62.860(6) . 3_566
Tb2 Tb2 Tb1 55.307(6) 3_566 3_566
O1 Tb2 Tb1 142.96(7) 3_566 .
O1 Tb2 Tb1 36.00(7) 3_566 3_566
O1 Tb2 Tb2 85.86(7) 3_566 3_566
O1 Tb2 O2 145.82(10) 3_566 .
O1 Tb2 O3 143.43(10) 3_566 .
O1 Tb2 O8 102.80(10) 3_566 .
O1 Tb2 N1 66.54(10) 3_566 3_566
O2 Tb2 Tb1 41.23(7) . .
O2 Tb2 Tb1 110.39(7) . 3_566
O2 Tb2 Tb2 69.52(7) . 3_566
O2 Tb2 O3 67.35(10) . .
O2 Tb2 O8 70.62(10) . .
O2 Tb2 N1 137.49(10) . 3_566
O3 Tb2 Tb1 41.39(7) . .
O3 Tb2 Tb1 152.65(7) . 3_566
O3 Tb2 Tb2 101.36(7) . 3_566
O3 Tb2 N1 76.98(10) . 3_566
O6 Tb2 Tb1 86.27(8) . 3_566
O6 Tb2 Tb1 122.14(7) . .
O6 Tb2 Tb2 115.50(7) . 3_566
O6 Tb2 O1 88.05(10) . 3_566
O6 Tb2 O2 82.03(10) . .
O6 Tb2 O3 119.23(10) . .
O6 Tb2 O8 145.55(10) . .
O6 Tb2 O8 82.24(10) . 3_566
O6 Tb2 N1 137.51(10) . 3_566
O7 Tb2 Tb1 113.01(7) . 3_566
O7 Tb2 Tb1 127.25(7) . .
O7 Tb2 Tb2 163.56(8) . 3_566
O7 Tb2 O1 79.59(10) . 3_566
O7 Tb2 O2 126.88(11) . .
O7 Tb2 O3 86.17(10) . .
O7 Tb2 O6 71.88(10) . .
O7 Tb2 O8 140.40(9) . 3_566
O7 Tb2 O8 141.84(10) . .
O7 Tb2 N1 70.44(11) . 3_566
O8 Tb2 Tb1 33.99(6) 3_566 3_566
O8 Tb2 Tb1 40.15(7) . .
O8 Tb2 Tb1 84.15(7) . 3_566
O8 Tb2 Tb1 91.80(6) 3_566 .
O8 Tb2 Tb2 35.35(7) . 3_566
O8 Tb2 Tb2 36.14(6) 3_566 3_566
O8 Tb2 O1 69.87(9) 3_566 3_566
O8 Tb2 O2 76.40(10) 3_566 .
O8 Tb2 O3 133.18(9) 3_566 .
O8 Tb2 O3 69.23(10) . .
O8 Tb2 O8 71.49(10) 3_566 .
O8 Tb2 N1 116.45(10) 3_566 3_566
O8 Tb2 N1 75.73(10) . 3_566
N1 Tb2 Tb1 90.85(7) 3_566 3_566
N1 Tb2 Tb1 96.38(7) 3_566 .
N1 Tb2 Tb2 96.81(8) 3_566 3_566
Tb2 O1 Tb1 108.36(10) 3_566 .
C8 O1 Tb1 124.5(3) . .
C8 O1 Tb2 118.1(2) . 3_566
Tb1 O2 Tb2 97.40(10) . .
C23 O2 Tb1 120.0(2) . .
C23 O2 Tb2 142.2(2) . .
Tb1 O3 Tb2 96.40(10) . .
C38 O3 Tb1 123.0(2) . .
C38 O3 Tb2 137.0(2) . .
C52 O4 Tb1 134.2(3) . .
C54 O5 Tb1 135.8(3) . .
C67 O6 Tb2 135.3(3) . .
C69 O7 Tb2 135.4(3) . .
Tb1 O8 Tb2 111.89(11) . 3_566
Tb1 O8 Tb2 98.60(11) . .
Tb2 O8 Tb2 108.51(10) 3_566 .
C1 N1 Tb2 126.9(3) . 3_566
C1 N1 C9 118.4(3) . .
C9 N1 Tb2 113.6(3) . 3_566
C10 N2 C5 119.4(4) . .
C13 N3 C14 115.6(6) . .
C16 N4 Tb1 126.9(3) . .
C16 N4 C24 118.0(4) . .
C24 N4 Tb1 113.7(3) . .
C25 N5 C20 120.6(4) . .
C28 N6 C29 117.3(5) . .
C31 N7 Tb1 126.0(3) . .
C31 N7 C39 117.8(4) . .
C39 N7 Tb1 116.2(2) . .
C40 N8 C35 117.2(6) . .
N1 C1 H1 118.2 . .
N1 C1 C2 123.7(4) . .
C2 C1 H1 118.2 . .
C1 C2 H2 120.7 . .
C3 C2 C1 118.6(4) . .
C3 C2 H2 120.7 . .
C2 C3 H3 120.0 . .
C2 C3 C4 120.0(4) . .
C4 C3 H3 120.0 . .
C3 C4 C5 123.5(4) . .
C3 C4 C9 117.6(4) . .
C9 C4 C5 119.0(4) . .
N2 C5 C4 116.5(4) . .
C6 C5 N2 124.6(4) . .
C6 C5 C4 118.9(4) . .
C5 C6 H6 119.2 . .
C5 C6 C7 121.6(4) . .
C7 C6 H6 119.2 . .
C6 C7 H7 119.2 . .
C8 C7 C6 121.6(4) . .
C8 C7 H7 119.2 . .
O1 C8 C7 123.3(4) . .
O1 C8 C9 119.6(3) . .
C7 C8 C9 117.1(4) . .
N1 C9 C4 121.7(4) . .
N1 C9 C8 117.0(3) . .
C4 C9 C8 121.3(4) . .
N2 C10 H10 119.3 . .
N2 C10 C11 121.3(5) . .
C11 C10 H10 119.3 . .
C12 C11 C10 120.5(5) . .
C12 C11 C15 118.1(5) . .
C15 C11 C10 121.4(5) . .
C11 C12 H12 120.8 . .
C11 C12 C13 118.4(7) . .
C13 C12 H12 120.8 . .
N3 C13 C12 124.8(7) . .
N3 C13 H13 117.6 . .
C12 C13 H13 117.6 . .
N3 C14 H14 117.5 . .
N3 C14 C15 124.9(7) . .
C15 C14 H14 117.5 . .
C11 C15 H15 120.9 . .
C14 C15 C11 118.2(6) . .
C14 C15 H15 120.9 . .
N4 C16 H16 118.2 . .
N4 C16 C17 123.6(4) . .
C17 C16 H16 118.2 . .
C16 C17 H17 120.5 . .
C18 C17 C16 118.9(4) . .
C18 C17 H17 120.5 . .
C17 C18 H18 120.0 . .
C17 C18 C19 120.1(4) . .
C19 C18 H18 120.0 . .
C18 C19 C20 122.7(4) . .
C18 C19 C24 117.4(4) . .
C24 C19 C20 119.9(4) . .
N5 C20 C19 116.0(4) . .
C21 C20 N5 125.6(4) . .
C21 C20 C19 118.3(4) . .
C20 C21 H21 119.1 . .
C20 C21 C22 121.8(4) . .
C22 C21 H21 119.1 . .
C21 C22 H22 119.0 . .
C23 C22 C21 121.9(4) . .
C23 C22 H22 119.0 . .
O2 C23 C22 124.6(4) . .
O2 C23 C24 117.9(4) . .
C22 C23 C24 117.5(4) . .
N4 C24 C19 122.1(4) . .
N4 C24 C23 117.4(4) . .
C19 C24 C23 120.5(4) . .
N5 C25 H25 120.0 . .
N5 C25 C26 120.0(4) . .
C26 C25 H25 120.0 . .
C27 C26 C25 121.0(4) . .
C27 C26 C30 119.6(5) . .
C30 C26 C25 119.3(5) . .
C26 C27 H27 120.7 . .
C26 C27 C28 118.6(5) . .
C28 C27 H27 120.7 . .
N6 C28 C27 123.0(6) . .
N6 C28 H28 118.5 . .
C27 C28 H28 118.5 . .
N6 C29 H29 117.9 . .
N6 C29 C30 124.1(6) . .
C30 C29 H29 117.9 . .
C26 C30 C29 117.2(6) . .
C26 C30 H30 121.4 . .
C29 C30 H30 121.4 . .
N7 C31 H31 118.1 . .
N7 C31 C32 123.8(4) . .
C32 C31 H31 118.1 . .
C31 C32 H32 120.5 . .
C33 C32 C31 119.0(4) . .
C33 C32 H32 120.5 . .
C32 C33 H33 120.3 . .
C32 C33 C34 119.4(5) . .
C34 C33 H33 120.3 . .
C33 C34 C35 123.4(5) . .
C33 C34 C39 117.1(4) . .
C39 C34 C35 119.3(4) . .
C34 C35 N8 118.9(5) . .
C36 C35 N8 122.7(5) . .
C36 C35 C34 118.4(5) . .
C35 C36 H36 118.7 . .
C35 C36 C37 122.6(5) . .
C37 C36 H36 118.7 . .
C36 C37 H37 119.6 . .
C38 C37 C36 120.8(4) . .
C38 C37 H37 119.6 . .
O3 C38 C37 123.8(4) . .
O3 C38 C39 118.6(3) . .
C37 C38 C39 117.5(4) . .
N7 C39 C34 122.6(4) . .
N7 C39 C38 116.5(4) . .
C34 C39 C38 120.9(4) . .
N8 C40 C41 106.9(15) . .
N8 C40 C41' 127.3(9) . .
C40 C41 C45 126(2) . .
C42 C41 C40 122(3) . .
C42 C41 C45 111(2) . .
C41 C42 C43 151(3) . .
C42 C43 N9 90(2) . .
C44 N9 C43 127(3) . .
N9 C44 C45 126(3) . .
C44 C45 C41 114(3) . .
C42' C41' C40 120.1(11) . .
C42' C41' C45' 122.6(9) . .
C45' C41' C40 117.3(10) . .
C41' C42' C43' 118.0(13) . .
C42' C43' N9' 117.8(12) . .
C44' N9' C43' 119.4(13) . .
N9' C44' C45' 125.1(16) . .
C44' C45' C41' 116.8(14) . .
C47 C46 H46 119.3 . .
C51 C46 H46 119.3 . .
C51 C46 C47 121.3(6) . .
C46 C47 H47 119.9 . .
C48 C47 C46 120.2(7) . .
C48 C47 H47 119.9 . .
C47 C48 H48 120.2 . .
C47 C48 C49 119.7(6) . .
C49 C48 H48 120.2 . .
C48 C49 H49 120.3 . .
C48 C49 C50 119.3(8) . .
C50 C49 H49 120.3 . .
C49 C50 H50 119.5 . .
C51 C50 C49 121.0(8) . .
C51 C50 H50 119.5 . .
C46 C51 C50 118.4(5) . .
C46 C51 C52 120.0(5) . .
C50 C51 C52 121.6(5) . .
O4 C52 C51 116.3(4) . .
O4 C52 C53 124.9(4) . .
C53 C52 C51 118.8(4) . .
C52 C53 H53 117.2 . .
C52 C53 C54 125.7(4) . .
C54 C53 H53 117.2 . .
O5 C54 C53 123.1(4) . .
O5 C54 C55 116.1(4) . .
C53 C54 C55 120.8(4) . .
C56 C55 C54 123.5(4) . .
C60 C55 C54 119.3(4) . .
C60 C55 C56 117.1(4) . .
C55 C56 H56 119.6 . .
C57 C56 C55 120.8(5) . .
C57 C56 H56 119.6 . .
C56 C57 H57 119.3 . .
C56 C57 C58 121.5(5) . .
C58 C57 H57 119.3 . .
C57 C58 H58 120.7 . .
C59 C58 C57 118.5(5) . .
C59 C58 H58 120.7 . .
C58 C59 H59 120.0 . .
C58 C59 C60 120.0(5) . .
C60 C59 H59 120.0 . .
C55 C60 H60 119.0 . .
C59 C60 C55 122.0(4) . .
C59 C60 H60 119.0 . .
C62 C61 H61 119.3 . .
C66 C61 H61 119.3 . .
C66 C61 C62 121.5(4) . .
C61 C62 H62 119.9 . .
C63 C62 C61 120.1(5) . .
C63 C62 H62 119.9 . .
C62 C63 H63 120.3 . .
C62 C63 C64 119.5(5) . .
C64 C63 H63 120.3 . .
C63 C64 H64 119.7 . .
C65 C64 C63 120.7(5) . .
C65 C64 H64 119.7 . .
C64 C65 H65 120.1 . .
C64 C65 C66 119.8(5) . .
C66 C65 H65 120.1 . .
C61 C66 C65 118.5(4) . .
C61 C66 C67 119.0(4) . .
C65 C66 C67 122.5(4) . .
O6 C67 C66 116.4(4) . .
O6 C67 C68 124.3(4) . .
C68 C67 C66 119.2(4) . .
C67 C68 H68 118.1 . .
C69 C68 C67 123.8(4) . .
C69 C68 H68 118.1 . .
O7 C69 C68 123.3(4) . .
O7 C69 C70 116.1(4) . .
C68 C69 C70 120.5(4) . .
C71 C70 C69 123.4(5) . .
C75 C70 C69 117.9(4) . .
C75 C70 C71 118.7(4) . .
C70 C71 H71 119.9 . .
C70 C71 C72 120.2(6) . .
C72 C71 H71 119.9 . .
C71 C72 H72 119.7 . .
C73 C72 C71 120.6(5) . .
C73 C72 H72 119.7 . .
C72 C73 H73 120.2 . .
C72 C73 C74 119.5(5) . .
C74 C73 H73 120.2 . .
C73 C74 H74 119.9 . .
C73 C74 C75 120.3(6) . .
C75 C74 H74 119.9 . .
C70 C75 C74 120.6(5) . .
C70 C75 H75 119.7 . .
C74 C75 H75 119.7 . .
N10 C76 C77 160.3(13) . .
C76 C77 H77A 109.5 . .
C76 C77 H77B 109.5 . .
C76 C77 H77C 109.5 . .
H77A C77 H77B 109.5 . .
H77A C77 H77C 109.5 . .
H77B C77 H77C 109.5 . .
N11 C78 C79 167(2) . .
C78 C79 H79A 109.5 . .
C78 C79 H79B 109.5 . .
C78 C79 H79C 109.5 . .
H79A C79 H79B 109.5 . .
H79A C79 H79C 109.5 . .
H79B C79 H79C 109.5 . .
N12 C80 C81 168(3) . .
C80 C81 H81A 109.5 . .
C80 C81 H81B 109.5 . .
C80 C81 H81C 109.5 . .
H81A C81 H81B 109.5 . .
H81A C81 H81C 109.5 . .
H81B C81 H81C 109.5 . .
O9 C82 H82A 109.9 . .
O9 C82 H82B 109.9 . .
O9 C82 C83 108.8(11) . .
H82A C82 H82B 108.3 . .
C83 C82 H82A 109.9 . .
C83 C82 H82B 109.9 . .
C82 C83 H83A 109.5 . .
C82 C83 H83B 109.5 . .
C82 C83 H83C 109.5 . .
H83A C83 H83B 109.5 . .
H83A C83 H83C 109.5 . .
H83B C83 H83C 109.5 . .

loop_
_geom_bond_atom_site_label_1
_geom_bond_atom_site_label_2
_geom_bond_distance
_geom_bond_site_symmetry_2
Tb1 Tb2 3.8852(3) 3_566
Tb1 Tb2 3.5897(3) .
Tb1 O1 2.406(3) .
Tb1 O2 2.386(3) .
Tb1 O3 2.388(3) .
Tb1 O4 2.319(3) .
Tb1 O5 2.337(3) .
Tb1 O8 2.341(3) .
Tb1 N4 2.557(4) .
Tb1 N7 2.565(4) .
Tb2 Tb2 3.8489(4) 3_566
Tb2 O1 2.385(3) 3_566
Tb2 O2 2.393(3) .
Tb2 O3 2.427(3) .
Tb2 O6 2.335(3) .
Tb2 O7 2.318(3) .
Tb2 O8 2.394(3) .
Tb2 O8 2.348(3) 3_566
Tb2 N1 2.553(3) 3_566
O1 C8 1.337(5) .
O2 C23 1.320(5) .
O3 C38 1.321(5) .
O4 C52 1.278(5) .
O5 C54 1.275(5) .
O6 C67 1.269(5) .
O7 C69 1.271(5) .
N1 C1 1.319(5) .
N1 C9 1.371(5) .
N2 C5 1.417(6) .
N2 C10 1.265(6) .
N3 C13 1.315(10) .
N3 C14 1.326(9) .
N4 C16 1.330(5) .
N4 C24 1.359(5) .
N5 C20 1.409(5) .
N5 C25 1.268(6) .
N6 C28 1.316(8) .
N6 C29 1.339(9) .
N7 C31 1.313(5) .
N7 C39 1.366(5) .
N8 C35 1.435(7) .
N8 C40 1.296(9) .
C1 H1 0.9500 .
C1 C2 1.400(6) .
C2 H2 0.9500 .
C2 C3 1.374(6) .
C3 H3 0.9500 .
C3 C4 1.402(6) .
C4 C5 1.420(6) .
C4 C9 1.420(6) .
C5 C6 1.377(6) .
C6 H6 0.9500 .
C6 C7 1.398(6) .
C7 H7 0.9500 .
C7 C8 1.388(5) .
C8 C9 1.426(6) .
C10 H10 0.9500 .
C10 C11 1.473(7) .
C11 C12 1.372(8) .
C11 C15 1.384(8) .
C12 H12 0.9500 .
C12 C13 1.384(9) .
C13 H13 0.9500 .
C14 H14 0.9500 .
C14 C15 1.375(8) .
C15 H15 0.9500 .
C16 H16 0.9500 .
C16 C17 1.399(6) .
C17 H17 0.9500 .
C17 C18 1.356(7) .
C18 H18 0.9500 .
C18 C19 1.408(6) .
C19 C20 1.432(6) .
C19 C24 1.421(6) .
C20 C21 1.371(6) .
C21 H21 0.9500 .
C21 C22 1.406(6) .
C22 H22 0.9500 .
C22 C23 1.385(6) .
C23 C24 1.430(6) .
C25 H25 0.9500 .
C25 C26 1.481(6) .
C26 C27 1.371(7) .
C26 C30 1.381(7) .
C27 H27 0.9500 .
C27 C28 1.404(7) .
C28 H28 0.9500 .
C29 H29 0.9500 .
C29 C30 1.394(8) .
C30 H30 0.9500 .
C31 H31 0.9500 .
C31 C32 1.411(6) .
C32 H32 0.9500 .
C32 C33 1.363(7) .
C33 H33 0.9500 .
C33 C34 1.416(7) .
C34 C35 1.425(7) .
C34 C39 1.420(7) .
C35 C36 1.371(7) .
C36 H36 0.9500 .
C36 C37 1.417(7) .
C37 H37 0.9500 .
C37 C38 1.384(6) .
C38 C39 1.447(5) .
C40 C41 1.493(10) .
C40 C41' 1.479(8) .
C41 C42 1.24(4) .
C41 C45 1.60(4) .
C42 C43 1.65(5) .
C43 N9 1.81(5) .
N9 C44 1.36(4) .
C44 C45 1.52(4) .
C41' C42' 1.371(16) .
C41' C45' 1.401(18) .
C42' C43' 1.408(16) .
C43' N9' 1.477(18) .
N9' C44' 1.27(2) .
C44' C45' 1.372(18) .
C46 H46 0.9500 .
C46 C47 1.404(7) .
C46 C51 1.350(8) .
C47 H47 0.9500 .
C47 C48 1.354(11) .
C48 H48 0.9500 .
C48 C49 1.387(13) .
C49 H49 0.9500 .
C49 C50 1.392(9) .
C50 H50 0.9500 .
C50 C51 1.387(9) .
C51 C52 1.501(6) .
C52 C53 1.381(7) .
C53 H53 0.9500 .
C53 C54 1.400(6) .
C54 C55 1.495(6) .
C55 C56 1.398(6) .
C55 C60 1.389(6) .
C56 H56 0.9500 .
C56 C57 1.371(7) .
C57 H57 0.9500 .
C57 C58 1.387(7) .
C58 H58 0.9500 .
C58 C59 1.380(7) .
C59 H59 0.9500 .
C59 C60 1.386(6) .
C60 H60 0.9500 .
C61 H61 0.9500 .
C61 C62 1.393(7) .
C61 C66 1.380(6) .
C62 H62 0.9500 .
C62 C63 1.361(7) .
C63 H63 0.9500 .
C63 C64 1.399(8) .
C64 H64 0.9500 .
C64 C65 1.386(7) .
C65 H65 0.9500 .
C65 C66 1.402(6) .
C66 C67 1.502(6) .
C67 C68 1.401(6) .
C68 H68 0.9500 .
C68 C69 1.401(6) .
C69 C70 1.501(6) .
C70 C71 1.386(7) .
C70 C75 1.379(7) .
C71 H71 0.9500 .
C71 C72 1.389(8) .
C72 H72 0.9500 .
C72 C73 1.365(9) .
C73 H73 0.9500 .
C73 C74 1.374(8) .
C74 H74 0.9500 .
C74 C75 1.388(7) .
C75 H75 0.9500 .
N10 C76 1.100(7) .
C76 C77 1.555(8) .
C77 H77A 0.9800 .
C77 H77B 0.9800 .
C77 H77C 0.9800 .
N11 C78 1.143(8) .
C78 C79 1.501(8) .
C79 H79A 0.9800 .
C79 H79B 0.9800 .
C79 H79C 0.9800 .
N12 C80 1.124(8) .
C80 C81 1.526(8) .
C81 H81A 0.9800 .
C81 H81B 0.9800 .
C81 H81C 0.9800 .
O9 C82 1.368(9) .
C82 H82A 0.9900 .
C82 H82B 0.9900 .
C82 C83 1.524(9) .
C83 H83A 0.9800 .
C83 H83B 0.9800 .
C83 H83C 0.9800 .

loop_
_geom_torsion_atom_site_label_1
_geom_torsion_atom_site_label_2
_geom_torsion_atom_site_label_3
_geom_torsion_atom_site_label_4
_geom_torsion
_geom_torsion_site_symmetry_1
Tb1 O1 C8 C7 -59.0(5) .
Tb1 O1 C8 C9 119.7(4) .
Tb1 O2 C23 C22 -156.9(3) .
Tb1 O2 C23 C24 22.9(5) .
Tb1 O3 C38 C37 177.0(3) .
Tb1 O3 C38 C39 -1.6(5) .
Tb1 O4 C52 C51 -164.7(3) .
Tb1 O4 C52 C53 16.8(7) .
Tb1 O5 C54 C53 -5.1(7) .
Tb1 O5 C54 C55 177.3(3) .
Tb1 N4 C16 C17 -165.7(4) .
Tb1 N4 C24 C19 165.7(3) .
Tb1 N4 C24 C23 -13.2(5) .
Tb1 N7 C31 C32 -174.5(3) .
Tb1 N7 C39 C34 179.6(4) .
Tb1 N7 C39 C38 -2.7(4) .
Tb2 O1 C8 C7 157.7(4) 3_566
Tb2 O1 C8 C9 -23.6(5) 3_566
Tb2 O2 C23 C22 13.5(7) .
Tb2 O2 C23 C24 -166.7(3) .
Tb2 O3 C38 C37 -29.9(6) .
Tb2 O3 C38 C39 151.4(3) .
Tb2 O6 C67 C66 171.5(3) .
Tb2 O6 C67 C68 -11.6(7) .
Tb2 O7 C69 C68 23.4(7) .
Tb2 O7 C69 C70 -155.2(3) .
Tb2 N1 C1 C2 167.4(3) 3_566
Tb2 N1 C9 C4 -168.7(3) 3_566
Tb2 N1 C9 C8 10.5(4) 3_566
O1 C8 C9 N1 7.6(6) .
O1 C8 C9 C4 -173.2(4) .
O2 C23 C24 N4 -4.9(6) .
O2 C23 C24 C19 176.1(4) .
O3 C38 C39 N7 2.9(5) .
O3 C38 C39 C34 -179.3(4) .
O4 C52 C53 C54 1.5(8) .
O5 C54 C55 C56 169.5(4) .
O5 C54 C55 C60 -9.1(6) .
O6 C67 C68 C69 -6.1(8) .
O7 C69 C70 C71 -164.5(5) .
O7 C69 C70 C75 17.9(7) .
N1 C1 C2 C3 0.1(7) .
N2 C5 C6 C7 -175.2(5) .
N2 C10 C11 C12 -165.3(5) .
N2 C10 C11 C15 13.5(8) .
N3 C14 C15 C11 0.4(10) .
N4 C16 C17 C18 1.2(8) .
N5 C20 C21 C22 176.8(4) .
N5 C25 C26 C27 12.7(7) .
N5 C25 C26 C30 -163.8(5) .
N6 C29 C30 C26 3.3(11) .
N7 C31 C32 C33 -5.2(7) .
N8 C35 C36 C37 174.7(6) .
N8 C40 C41 C42 178(3) .
N8 C40 C41 C45 -5(3) .
N8 C40 C41' C42' 172.0(9) .
N8 C40 C41' C45' -7.0(16) .
C1 N1 C9 C4 0.3(6) .
C1 N1 C9 C8 179.4(4) .
C1 C2 C3 C4 -0.6(7) .
C2 C3 C4 C5 -179.6(4) .
C2 C3 C4 C9 0.9(7) .
C3 C4 C5 N2 -5.3(7) .
C3 C4 C5 C6 174.8(5) .
C3 C4 C9 N1 -0.8(6) .
C3 C4 C9 C8 -179.9(4) .
C4 C5 C6 C7 4.8(7) .
C5 N2 C10 C11 177.7(4) .
C5 C4 C9 N1 179.7(4) .
C5 C4 C9 C8 0.6(6) .
C5 C6 C7 C8 1.7(8) .
C6 C7 C8 O1 172.0(4) .
C6 C7 C8 C9 -6.8(7) .
C7 C8 C9 N1 -173.6(4) .
C7 C8 C9 C4 5.6(6) .
C9 N1 C1 C2 0.1(6) .
C9 C4 C5 N2 174.2(4) .
C9 C4 C5 C6 -5.8(7) .
C10 N2 C5 C4 -145.5(5) .
C10 N2 C5 C6 34.4(7) .
C10 C11 C12 C13 178.3(6) .
C10 C11 C15 C14 -178.9(5) .
C11 C12 C13 N3 0.8(11) .
C12 C11 C15 C14 -0.1(9) .
C13 N3 C14 C15 -0.2(10) .
C14 N3 C13 C12 -0.5(11) .
C15 C11 C12 C13 -0.5(9) .
C16 N4 C24 C19 -1.4(7) .
C16 N4 C24 C23 179.6(4) .
C16 C17 C18 C19 0.1(8) .
C17 C18 C19 C20 175.8(5) .
C17 C18 C19 C24 -1.9(7) .
C18 C19 C20 N5 3.0(7) .
C18 C19 C20 C21 -178.6(4) .
C18 C19 C24 N4 2.6(7) .
C18 C19 C24 C23 -178.5(4) .
C19 C20 C21 C22 -1.5(7) .
C20 N5 C25 C26 -178.8(4) .
C20 C19 C24 N4 -175.1(4) .
C20 C19 C24 C23 3.8(7) .
C20 C21 C22 C23 1.2(7) .
C21 C22 C23 O2 -178.6(4) .
C21 C22 C23 C24 1.6(6) .
C22 C23 C24 N4 174.9(4) .
C22 C23 C24 C19 -4.0(6) .
C24 N4 C16 C17 -0.5(8) .
C24 C19 C20 N5 -179.4(4) .
C24 C19 C20 C21 -1.0(6) .
C25 N5 C20 C19 -141.9(4) .
C25 N5 C20 C21 39.8(7) .
C25 C26 C27 C28 -178.2(5) .
C25 C26 C30 C29 176.0(6) .
C26 C27 C28 N6 1.5(9) .
C27 C26 C30 C29 -0.5(9) .
C28 N6 C29 C30 -3.6(11) .
C29 N6 C28 C27 1.1(10) .
C30 C26 C27 C28 -1.7(8) .
C31 N7 C39 C34 1.8(6) .
C31 N7 C39 C38 179.5(3) .
C31 C32 C33 C34 2.3(8) .
C32 C33 C34 C35 -173.0(6) .
C32 C33 C34 C39 2.1(8) .
C33 C34 C35 N8 2.5(10) .
C33 C34 C35 C36 -176.0(6) .
C33 C34 C39 N7 -4.4(7) .
C33 C34 C39 C38 178.0(5) .
C34 C35 C36 C37 -6.8(10) .
C35 N8 C40 C41 174.8(15) .
C35 N8 C40 C41' -179.9(9) .
C35 C34 C39 N7 171.0(5) .
C35 C34 C39 C38 -6.7(7) .
C35 C36 C37 C38 2.0(9) .
C36 C37 C38 O3 -178.2(5) .
C36 C37 C38 C39 0.5(7) .
C37 C38 C39 N7 -175.9(4) .
C37 C38 C39 C34 1.9(6) .
C39 N7 C31 C32 3.1(6) .
C39 C34 C35 N8 -172.5(5) .
C39 C34 C35 C36 9.0(9) .
C40 N8 C35 C34 143.1(6) .
C40 N8 C35 C36 -38.5(10) .
C40 C41 C42 C43 -165(4) .
C40 C41 C45 C44 177(3) .
C40 C41' C42' C43' 177.6(10) .
C40 C41' C45' C44' -176.0(11) .
C41 C42 C43 N9 -13(6) .
C42 C41 C45 C44 -6(4) .
C42 C43 N9 C44 -5(3) .
C43 N9 C44 C45 10(5) .
N9 C44 C45 C41 -4(4) .
C45 C41 C42 C43 18(7) .
C41' C42' C43' N9' 2.2(15) .
C42' C41' C45' C44' 5.1(19) .
C42' C43' N9' C44' -3.0(16) .
C43' N9' C44' C45' 5(2) .
N9' C44' C45' C41' -6(2) .
C45' C41' C42' C43' -3.5(17) .
C46 C47 C48 C49 -2.1(11) .
C46 C51 C52 O4 -19.1(6) .
C46 C51 C52 C53 159.6(5) .
C47 C46 C51 C50 -0.2(9) .
C47 C46 C51 C52 -179.9(5) .
C47 C48 C49 C50 3.6(13) .
C48 C49 C50 C51 -3.4(14) .
C49 C50 C51 C46 1.8(11) .
C49 C50 C51 C52 -178.6(7) .
C50 C51 C52 O4 161.3(6) .
C50 C51 C52 C53 -20.1(7) .
C51 C46 C47 C48 0.4(10) .
C51 C52 C53 C54 -177.0(4) .
C52 C53 C54 O5 -7.2(7) .
C52 C53 C54 C55 170.2(4) .
C53 C54 C55 C56 -8.1(7) .
C53 C54 C55 C60 173.3(4) .
C54 C55 C56 C57 -176.8(4) .
C54 C55 C60 C59 176.6(4) .
C55 C56 C57 C58 0.2(8) .
C56 C55 C60 C59 -2.1(7) .
C56 C57 C58 C59 -2.1(8) .
C57 C58 C59 C60 1.8(8) .
C58 C59 C60 C55 0.3(8) .
C60 C55 C56 C57 1.9(7) .
C61 C62 C63 C64 0.3(8) .
C61 C66 C67 O6 23.7(6) .
C61 C66 C67 C68 -153.3(4) .
C62 C61 C66 C65 0.1(7) .
C62 C61 C66 C67 178.7(4) .
C62 C63 C64 C65 -0.3(8) .
C63 C64 C65 C66 0.3(8) .
C64 C65 C66 C61 -0.1(7) .
C64 C65 C66 C67 -178.7(4) .
C65 C66 C67 O6 -157.7(4) .
C65 C66 C67 C68 25.3(7) .
C66 C61 C62 C63 -0.2(7) .
C66 C67 C68 C69 170.6(5) .
C67 C68 C69 O7 0.6(8) .
C67 C68 C69 C70 179.2(5) .
C68 C69 C70 C71 16.7(8) .
C68 C69 C70 C75 -160.8(5) .
C69 C70 C71 C72 -176.2(5) .
C69 C70 C75 C74 175.6(5) .
C70 C71 C72 C73 0.1(10) .
C71 C70 C75 C74 -2.1(8) .
C71 C72 C73 C74 -0.7(10) .
C72 C73 C74 C75 0.0(10) .
C73 C74 C75 C70 1.5(9) .
C75 C70 C71 C72 1.3(9) .
